data_7122500
loop_
_publ_author_name
'Pace, Kristen A.'
'Klepov, Vladislav V.'
'Morrison, Gregory'
'Zur Loye, Hans-Conrad'

_publ_section_title
;
 Moderate supercritical synthesis as a facile route to mixed-valent
 uranium(iv,v) and (v,vi) silicates.
;
_journal_issue 98
_journal_name_full 'Chemical communications (Cambridge, England)'
_journal_page_first 13794
_journal_page_last 13797
_journal_paper_doi 10.1039/c8cc07789d
_journal_volume 54
_journal_year 2018
_chemical_formula_moiety '0.25(Cs8 Na4 O44 Si8 U8)'
_chemical_formula_sum 'Cs2 Na O11 Si2 U2'
_chemical_formula_weight 997.05
_space_group_crystal_system orthorhombic
_space_group_IT_number 56
_space_group_name_Hall '-P 2ab 2ac'
_space_group_name_H-M_alt 'P c c n'
_symmetry_space_group_name_Hall '-P 2ab 2ac'
_symmetry_space_group_name_H-M 'P c c n'
_audit_creation_date 2018-06-26
_audit_creation_method
;
Olex2 1.2
(compiled 2015.09.30 svn.r3233 for OlexSys, GUI svn.r5103)
;
_audit_update_record
;
2018-06-26 deposited with the CCDC.
2018-10-24 downloaded from the CCDC.
;
_cell_angle_alpha 90
_cell_angle_beta 90
_cell_angle_gamma 90
_cell_formula_units_Z 4
_cell_length_a 13.8327(3)
_cell_length_b 7.4187(2)
_cell_length_c 11.5783(3)
_cell_measurement_reflns_used 9896
_cell_measurement_temperature 300(2)
_cell_measurement_theta_max 36.31
_cell_measurement_theta_min 2.95
_cell_volume 1188.17(5)
_computing_molecular_graphics 'Olex2 (Dolomanov et al., 2009)'
_computing_publication_material 'Olex2 (Dolomanov et al., 2009)'
_computing_structure_refinement 'ShelXL (Sheldrick, 2015)'
_computing_structure_solution 'ShelXS (Sheldrick, 2008)'
_diffrn_ambient_temperature 300.01
_diffrn_measured_fraction_theta_full 0.981
_diffrn_measured_fraction_theta_max 0.991
_diffrn_measurement_device_type 'Bruker APEX-II CCD'
_diffrn_measurement_method '\f and \w scans'
_diffrn_radiation_type MoK\a
_diffrn_radiation_wavelength 0.71073
_diffrn_reflns_av_R_equivalents 0.0339
_diffrn_reflns_av_unetI/netI 0.0170
_diffrn_reflns_Laue_measured_fraction_full 0.981
_diffrn_reflns_Laue_measured_fraction_max 0.991
_diffrn_reflns_limit_h_max 21
_diffrn_reflns_limit_h_min -21
_diffrn_reflns_limit_k_max 10
_diffrn_reflns_limit_k_min -11
_diffrn_reflns_limit_l_max 17
_diffrn_reflns_limit_l_min -17
_diffrn_reflns_number 23469
_diffrn_reflns_point_group_measured_fraction_full 0.981
_diffrn_reflns_point_group_measured_fraction_max 0.991
_diffrn_reflns_theta_full 25.242
_diffrn_reflns_theta_max 33.138
_diffrn_reflns_theta_min 3.579
_diffrn_standards_number 0
_exptl_absorpt_coefficient_mu 33.548
_exptl_absorpt_correction_T_max 0.2740
_exptl_absorpt_correction_T_min 0.1251
_exptl_absorpt_correction_type multi-scan
_exptl_absorpt_process_details
;
SADABS-2016/2 (Bruker,2016/2) was used for absorption correction.
wR2(int) was 0.1494 before and 0.0507 after correction.
The Ratio of minimum to maximum transmission is 0.4566.
The \l/2 correction factor is Not present.
;
_exptl_crystal_colour black
_exptl_crystal_colour_primary black
_exptl_crystal_density_diffrn 5.574
_exptl_crystal_description hexagonal
_exptl_crystal_F_000 1684
_exptl_crystal_size_max 0.055
_exptl_crystal_size_mid 0.05
_exptl_crystal_size_min 0.029
_refine_diff_density_max 1.424
_refine_diff_density_min -1.400
_refine_diff_density_rms 0.192
_refine_ls_extinction_coef 0.00156(8)
_refine_ls_extinction_expression Fc^*^=kFc[1+0.001xFc^2^\l^3^/sin(2\q)]^-1/4^
_refine_ls_extinction_method 'SHELXL-2014/7 (Sheldrick 2014'
_refine_ls_goodness_of_fit_ref 1.180
_refine_ls_hydrogen_treatment undef
_refine_ls_matrix_type full
_refine_ls_number_parameters 86
_refine_ls_number_reflns 2247
_refine_ls_number_restraints 0
_refine_ls_restrained_S_all 1.180
_refine_ls_R_factor_all 0.0166
_refine_ls_R_factor_gt 0.0155
_refine_ls_shift/su_max 0.001
_refine_ls_shift/su_mean 0.000
_refine_ls_structure_factor_coef Fsqd
_refine_ls_weighting_details 'w=1/[\s^2^(Fo^2^)+(0.0105P)^2^+3.5539P] where P=(Fo^2^+2Fc^2^)/3'
_refine_ls_weighting_scheme calc
_refine_ls_wR_factor_gt 0.0351
_refine_ls_wR_factor_ref 0.0355
_reflns_Friedel_coverage 0.000
_reflns_number_gt 2146
_reflns_number_total 2247
_reflns_threshold_expression 'I > 2\s(I)'
_cod_data_source_file c8cc07789d2.cif
_cod_data_source_block Cs2Na[(UO2)2(Si2O7)]
_cod_depositor_comments 'Adding full bibliography for 7122499--7122503.cif.'
_cod_database_code 7122500
_shelx_space_group_comment
;
The symmetry employed for this shelxl refinement is uniquely defined
by the following loop, which should always be used as a source of
symmetry information in preference to the above space-group names.
They are only intended as comments.
;
_shelx_estimated_absorpt_t_max 0.443
_shelx_estimated_absorpt_t_min 0.260
_olex2_refinement_description
;
;
_shelx_shelxl_version_number 2014/7
_olex2_submission_special_instructions 'No special instructions were received'

loop_
_space_group_symop_operation_xyz
'x, y, z'
'-x+1/2, -y+1/2, z'
'x+1/2, -y, -z+1/2'
'-x, y+1/2, -z+1/2'
'-x, -y, -z'
'x-1/2, y-1/2, -z'
'-x-1/2, y, z-1/2'
'x, -y-1/2, z-1/2'

loop_
_atom_site_label
_atom_site_type_symbol
_atom_site_fract_x
_atom_site_fract_y
_atom_site_fract_z
_atom_site_U_iso_or_equiv
_atom_site_adp_type
_atom_site_occupancy
_atom_site_site_symmetry_order
_atom_site_calc_flag
_atom_site_refinement_flags_posn
_atom_site_refinement_flags_adp
_atom_site_refinement_flags_occupancy
U1 U 0.2500 0.2500 0.42919(2) 0.00625(4) Uani 1 2 d S T P
U2 U 0.5000 0.0000 0.5000 0.00811(4) Uani 1 2 d S T P
Cs3 Cs 0.45854(2) -0.01053(3) 0.15933(2) 0.01799(5) Uani 1 1 d . . .
Si4 Si 0.29299(6) -0.04815(10) 0.67338(6) 0.00802(12) Uani 1 1 d . . .
O2 O 0.40819(16) -0.0551(3) 0.6526(2) 0.0173(4) Uani 1 1 d . . .
O3 O 0.39584(15) 0.2125(3) 0.43860(19) 0.0132(4) Uani 1 1 d . . .
O4 O 0.56904(17) 0.1708(3) 0.5801(2) 0.0164(4) Uani 1 1 d . . .
O5 O 0.2500 -0.2500 0.6857(5) 0.0359(11) Uani 1 2 d S T P
O6 O 0.2668(2) 0.0430(5) 0.7953(3) 0.0336(7) Uani 1 1 d . . .
O7 O 0.23941(19) 0.0383(5) 0.5625(3) 0.0346(8) Uani 1 1 d . . .
Na1 Na 0.7500 0.2500 0.58142(18) 0.0229(4) Uani 1 2 d S T P

loop_
_atom_site_aniso_label
_atom_site_aniso_U_11
_atom_site_aniso_U_22
_atom_site_aniso_U_33
_atom_site_aniso_U_23
_atom_site_aniso_U_13
_atom_site_aniso_U_12
U1 0.00645(6) 0.00684(6) 0.00547(6) 0.000 0.000 0.00075(4)
U2 0.00678(6) 0.00937(7) 0.00817(7) 0.00052(4) 0.00033(4) 0.00102(4)
Cs3 0.01593(9) 0.02106(9) 0.01698(9) 0.00092(6) -0.00308(7) -0.00214(6)
Si4 0.0086(3) 0.0079(3) 0.0076(3) 0.0003(2) 0.0010(2) -0.0006(2)
O2 0.0083(9) 0.0309(12) 0.0128(9) 0.0031(8) 0.0019(7) 0.0016(8)
O3 0.0086(8) 0.0122(9) 0.0188(10) 0.0040(7) 0.0000(7) 0.0010(7)
O4 0.0145(10) 0.0152(10) 0.0194(10) -0.0037(7) -0.0033(8) -0.0012(8)
O5 0.0260(19) 0.0090(14) 0.073(3) 0.000 0.000 -0.0046(13)
O6 0.0204(13) 0.0482(17) 0.0324(15) -0.0306(14) 0.0064(11) -0.0048(12)
O7 0.0111(11) 0.0560(19) 0.0367(16) 0.0361(14) -0.0007(10) 0.0003(11)
Na1 0.0262(10) 0.0209(10) 0.0216(10) 0.000 0.000 -0.0010(8)

loop_
_atom_type_symbol
_atom_type_description
_atom_type_scat_dispersion_real
_atom_type_scat_dispersion_imag
_atom_type_scat_source
Cs Cs -0.3680 2.1192 'International Tables Vol C Tables 4.2.6.8 and 6.1.1.4'
Na Na 0.0362 0.0249 'International Tables Vol C Tables 4.2.6.8 and 6.1.1.4'
O O 0.0106 0.0060 'International Tables Vol C Tables 4.2.6.8 and 6.1.1.4'
Si Si 0.0817 0.0704 'International Tables Vol C Tables 4.2.6.8 and 6.1.1.4'
U U -9.6767 9.6646 'International Tables Vol C Tables 4.2.6.8 and 6.1.1.4'

loop_
_geom_angle_atom_site_label_1
_geom_angle_atom_site_label_2
_geom_angle_atom_site_label_3
_geom_angle
_geom_angle_site_symmetry_1
_geom_angle_site_symmetry_3
U2 U1 U2 156.399(4) . 2
U2 U1 Cs3 103.871(4) . 7_656
U2 U1 Cs3 60.743(3) 2 7_656
U2 U1 Cs3 103.871(4) 2 8_566
U2 U1 Cs3 60.743(3) . 8_566
Cs3 U1 Cs3 104.996(6) 8_566 7_656
O3 U1 U2 21.97(6) 2 2
O3 U1 U2 154.90(6) . 2
O3 U1 U2 154.90(6) 2 .
O3 U1 U2 21.97(6) . .
O3 U1 Cs3 124.00(6) 2 8_566
O3 U1 Cs3 51.38(6) 2 7_656
O3 U1 Cs3 124.00(6) . 7_656
O3 U1 Cs3 51.38(6) . 8_566
O3 U1 O3 173.88(12) . 2
O3 U1 O6 91.63(9) . 8_565
O3 U1 O6 92.70(10) 2 8_565
O3 U1 O6 92.70(10) . 7_655
O3 U1 O6 91.63(9) 2 7_655
O3 U1 O7 86.05(9) . .
O3 U1 O7 89.66(9) . 2
O3 U1 O7 89.66(9) 2 .
O3 U1 O7 86.05(9) 2 2
O3 U1 Na1 82.26(6) . 5_656
O3 U1 Na1 97.94(6) . 5_666
O3 U1 Na1 82.26(6) 2 5_666
O3 U1 Na1 97.94(6) 2 5_656
O6 U1 U2 112.13(7) 7_655 2
O6 U1 U2 84.96(8) 7_655 .
O6 U1 U2 112.13(7) 8_565 .
O6 U1 U2 84.96(8) 8_565 2
O6 U1 Cs3 144.00(7) 7_655 8_566
O6 U1 Cs3 92.94(9) 7_655 7_656
O6 U1 Cs3 144.00(7) 8_565 7_656
O6 U1 Cs3 92.94(9) 8_565 8_566
O6 U1 O6 90.1(2) 7_655 8_565
O6 U1 O7 177.60(10) 7_655 2
O6 U1 O7 89.39(15) 8_565 2
O6 U1 O7 89.39(15) 7_655 .
O6 U1 O7 177.60(10) 8_565 .
O6 U1 Na1 43.72(11) 8_565 5_666
O6 U1 Na1 132.53(11) 7_655 5_666
O6 U1 Na1 43.72(11) 7_655 5_656
O6 U1 Na1 132.53(11) 8_565 5_656
O7 U1 U2 97.40(8) . 2
O7 U1 U2 65.48(7) . .
O7 U1 U2 65.48(7) 2 2
O7 U1 U2 97.40(8) 2 .
O7 U1 Cs3 86.10(9) 2 7_656
O7 U1 Cs3 38.39(7) 2 8_566
O7 U1 Cs3 38.39(7) . 7_656
O7 U1 Cs3 86.10(9) . 8_566
O7 U1 O7 91.2(2) 2 .
O7 U1 Na1 137.25(11) 2 5_656
O7 U1 Na1 46.53(11) . 5_656
O7 U1 Na1 46.53(11) 2 5_666
O7 U1 Na1 137.25(11) . 5_666
Na1 U1 U2 62.895(8) 5_656 .
Na1 U1 U2 117.980(7) 5_656 2
Na1 U1 U2 117.980(7) 5_666 .
Na1 U1 U2 62.895(8) 5_666 2
Na1 U1 Cs3 117.48(2) 5_656 8_566
Na1 U1 Cs3 65.09(2) 5_656 7_656
Na1 U1 Cs3 117.48(2) 5_666 7_656
Na1 U1 Cs3 65.09(2) 5_666 8_566
Na1 U1 Na1 176.20(6) 5_656 5_666
U1 U2 U1 180.0 5_656 .
U1 U2 Na1 125.053(3) . .
U1 U2 Na1 54.947(3) 5_656 .
U1 U2 Na1 54.947(3) . 5_656
U1 U2 Na1 125.053(3) 5_656 5_656
Cs3 U2 U1 71.496(3) 5_656 5_656
Cs3 U2 U1 108.504(3) 5_656 .
Cs3 U2 U1 71.496(3) . .
Cs3 U2 U1 108.504(4) . 5_656
Cs3 U2 Cs3 180.0 5_656 .
Cs3 U2 Na1 111.31(3) 5_656 5_656
Cs3 U2 Na1 68.69(3) . 5_656
Cs3 U2 Na1 111.31(3) . .
Cs3 U2 Na1 68.69(3) 5_656 .
O2 U2 U1 104.26(6) . 5_656
O2 U2 U1 104.26(6) 5_656 .
O2 U2 U1 75.74(6) . .
O2 U2 U1 75.74(6) 5_656 5_656
O2 U2 Cs3 45.30(6) . 5_656
O2 U2 Cs3 134.70(6) . .
O2 U2 Cs3 45.30(6) 5_656 .
O2 U2 Cs3 134.70(6) 5_656 5_656
O2 U2 O2 180.0 5_656 .
O2 U2 O3 90.81(8) . .
O2 U2 O3 89.19(8) . 5_656
O2 U2 O3 89.19(8) 5_656 .
O2 U2 O3 90.81(8) 5_656 5_656
O2 U2 Na1 67.04(7) 5_656 .
O2 U2 Na1 112.96(7) 5_656 5_656
O2 U2 Na1 67.04(7) . 5_656
O2 U2 Na1 112.96(7) . .
O3 U2 U1 19.81(5) 5_656 5_656
O3 U2 U1 160.19(5) 5_656 .
O3 U2 U1 160.19(5) . 5_656
O3 U2 U1 19.81(5) . .
O3 U2 Cs3 113.01(6) 5_656 .
O3 U2 Cs3 66.99(6) 5_656 5_656
O3 U2 Cs3 113.01(6) . 5_656
O3 U2 Cs3 66.99(6) . .
O3 U2 O3 180.0 5_656 .
O3 U2 Na1 72.51(5) . 5_656
O3 U2 Na1 107.49(5) 5_656 5_656
O3 U2 Na1 72.51(5) 5_656 .
O3 U2 Na1 107.49(5) . .
O4 U2 U1 103.44(7) . .
O4 U2 U1 103.44(7) 5_656 5_656
O4 U2 U1 76.56(7) 5_656 .
O4 U2 U1 76.56(7) . 5_656
O4 U2 Cs3 125.99(7) . .
O4 U2 Cs3 54.01(7) . 5_656
O4 U2 Cs3 125.99(7) 5_656 5_656
O4 U2 Cs3 54.01(7) 5_656 .
O4 U2 O2 91.30(10) . .
O4 U2 O2 88.70(10) 5_656 .
O4 U2 O2 88.70(10) . 5_656
O4 U2 O2 91.30(10) 5_656 5_656
O4 U2 O3 90.52(9) 5_656 5_656
O4 U2 O3 90.52(9) . .
O4 U2 O3 89.48(9) . 5_656
O4 U2 O3 89.48(9) 5_656 .
O4 U2 O4 180.0 . 5_656
O4 U2 Na1 28.37(8) 5_656 5_656
O4 U2 Na1 151.63(8) 5_656 .
O4 U2 Na1 28.37(8) . .
O4 U2 Na1 151.63(8) . 5_656
Na1 U2 Na1 180.0 . 5_656
Si4 Cs3 O3 76.34(3) 7_655 .
Si4 Cs3 O4 83.11(4) 7_655 4_645
Si4 Cs3 O6 26.50(4) 7_655 7_655
O2 Cs3 Si4 73.31(4) 8 7_655
O2 Cs3 Si4 127.77(5) 5_656 7_655
O2 Cs3 O2 108.47(7) 5_656 8
O2 Cs3 O3 127.07(6) 5_656 8_565
O2 Cs3 O3 113.86(5) 8 .
O2 Cs3 O3 123.33(5) 8 8_565
O2 Cs3 O3 54.68(6) 5_656 .
O2 Cs3 O3 88.44(6) 5_656 4_645
O2 Cs3 O4 76.75(6) 5_656 8_565
O2 Cs3 O4 47.89(5) 8 4_645
O2 Cs3 O4 138.10(6) 5_656 4_645
O2 Cs3 O4 55.98(6) 5_656 5_656
O2 Cs3 O5 46.58(4) 8 7_655
O2 Cs3 O5 124.08(10) 5_656 7_655
O2 Cs3 O6 102.05(6) 5_656 7_655
O2 Cs3 O6 86.20(7) 8 7_655
O2 Cs3 O7 147.93(9) 5_656 7_655
O3 Cs3 Si4 127.77(4) 4_645 7_655
O3 Cs3 Si4 80.63(4) 8_565 7_655
O3 Cs3 O2 58.64(5) 4_645 8
O3 Cs3 O3 107.20(2) 8_565 .
O3 Cs3 O3 108.33(4) 4_645 8_565
O3 Cs3 O3 139.73(3) 4_645 .
O3 Cs3 O4 80.14(5) 8_565 4_645
O3 Cs3 O4 99.95(6) 4_645 5_656
O3 Cs3 O4 50.33(5) 4_645 4_645
O3 Cs3 O5 103.78(5) 4_645 7_655
O3 Cs3 O6 144.78(7) 4_645 7_655
O3 Cs3 O6 92.06(7) 8_565 7_655
O4 Cs3 Si4 79.14(4) 5_656 7_655
O4 Cs3 Si4 124.90(4) 8_565 7_655
O4 Cs3 O2 153.55(6) 8_565 8
O4 Cs3 O2 68.98(6) 5_656 8
O4 Cs3 O3 156.49(5) 4_645 .
O4 Cs3 O3 52.27(5) 8_565 8_565
O4 Cs3 O3 151.47(5) 5_656 8_565
O4 Cs3 O3 96.37(6) 8_565 4_645
O4 Cs3 O3 90.60(5) 8_565 .
O4 Cs3 O3 48.26(5) 5_656 .
O4 Cs3 O4 110.70(5) 8_565 4_645
O4 Cs3 O4 116.88(2) 5_656 4_645
O4 Cs3 O4 129.03(5) 8_565 5_656
O4 Cs3 O5 68.15(9) 5_656 7_655
O4 Cs3 O5 150.81(6) 8_565 7_655
O4 Cs3 O6 118.68(7) 8_565 7_655
O4 Cs3 O6 61.56(7) 5_656 7_655
O5 Cs3 Si4 27.090(14) 7_655 7_655
O5 Cs3 O3 100.72(7) 7_655 8_565
O5 Cs3 O3 87.52(8) 7_655 .
O5 Cs3 O4 69.06(8) 7_655 4_645
O5 Cs3 O6 42.84(7) 7_655 7_655
O6 Cs3 O3 49.92(5) 7_655 .
O6 Cs3 O4 108.64(6) 7_655 4_645
O7 Cs3 Si4 27.44(5) 7_655 7_655
O7 Cs3 O2 85.18(8) 7_655 8
O7 Cs3 O3 54.49(6) 7_655 8_565
O7 Cs3 O3 122.77(9) 7_655 4_645
O7 Cs3 O3 93.34(8) 7_655 .
O7 Cs3 O4 106.52(6) 7_655 5_656
O7 Cs3 O4 104.12(7) 7_655 8_565
O7 Cs3 O4 72.44(8) 7_655 4_645
O7 Cs3 O5 47.02(8) 7_655 7_655
O7 Cs3 O6 48.69(8) 7_655 7_655
Cs3 Si4 Cs3 151.19(2) 7_656 5_656
Cs3 Si4 Cs3 129.33(2) 7_656 8_556
Cs3 Si4 Cs3 67.278(13) 5_656 8_556
O2 Si4 Cs3 53.25(10) . 8_556
O2 Si4 Cs3 168.41(9) . 7_656
O2 Si4 Cs3 38.80(8) . 5_656
O2 Si4 O5 110.29(11) . .
O2 Si4 O7 110.33(13) . .
O2 Si4 Na1 91.68(9) . 5_656
O2 Si4 Na1 107.18(9) . 3_456
O5 Si4 Cs3 112.14(11) . 5_656
O5 Si4 Cs3 57.05(3) . 8_556
O5 Si4 Cs3 73.26(3) . 7_656
O5 Si4 Na1 66.41(19) . 5_656
O5 Si4 Na1 55.37(19) . 3_456
O6 Si4 Cs3 120.63(14) . 8_556
O6 Si4 Cs3 77.46(11) . 7_656
O6 Si4 Cs3 73.75(11) . 5_656
O6 Si4 O2 111.57(14) . .
O6 Si4 O5 103.3(2) . .
O6 Si4 O7 115.31(19) . .
O6 Si4 Na1 52.26(14) . 3_456
O6 Si4 Na1 156.75(11) . 5_656
O7 Si4 Cs3 58.29(10) . 7_656
O7 Si4 Cs3 137.87(11) . 5_656
O7 Si4 Cs3 123.76(14) . 8_556
O7 Si4 O5 105.6(2) . .
O7 Si4 Na1 53.01(14) . 5_656
O7 Si4 Na1 142.17(10) . 3_456
Na1 Si4 Cs3 77.506(19) 3_456 5_656
Na1 Si4 Cs3 72.594(16) 5_656 8_556
Na1 Si4 Cs3 76.355(18) 3_456 8_556
Na1 Si4 Cs3 129.07(2) 5_656 5_656
Na1 Si4 Cs3 84.016(18) 3_456 7_656
Na1 Si4 Cs3 79.547(17) 5_656 7_656
Na1 Si4 Na1 121.78(2) 3_456 5_656
U2 O2 Cs3 94.49(8) . 8_556
U2 O2 Cs3 101.77(8) . 5_656
Cs3 O2 Cs3 90.69(6) 5_656 8_556
Si4 O2 U2 132.87(13) . .
Si4 O2 Cs3 120.76(11) . 5_656
Si4 O2 Cs3 103.68(11) . 8_556
U1 O3 U2 138.22(10) . .
U1 O3 Cs3 101.45(8) . 8_566
U1 O3 Cs3 122.27(8) . 4_655
U1 O3 Cs3 104.12(8) . .
U2 O3 Cs3 93.06(7) . 8_566
U2 O3 Cs3 79.31(6) . .
U2 O3 Cs3 99.45(7) . 4_655
Cs3 O3 Cs3 79.96(5) 4_655 .
Cs3 O3 Cs3 71.67(4) 4_655 8_566
Cs3 O3 Cs3 149.02(6) 8_566 .
U2 O4 Cs3 117.10(10) . 8_566
U2 O4 Cs3 90.51(8) . 4_655
U2 O4 Cs3 98.89(9) . 5_656
U2 O4 Na1 131.78(12) . .
Cs3 O4 Cs3 157.24(7) 5_656 4_655
Cs3 O4 Cs3 87.99(6) 8_566 5_656
Cs3 O4 Cs3 69.30(5) 8_566 4_655
Na1 O4 Cs3 87.62(7) . 4_655
Na1 O4 Cs3 107.09(7) . 8_566
Na1 O4 Cs3 101.04(8) . 5_656
Cs3 O5 Cs3 169.70(18) 7_656 8_556
Si4 O5 Cs3 99.43(4) . 8_556
Si4 O5 Cs3 79.65(3) 2_545 8_556
Si4 O5 Cs3 99.43(4) 2_545 7_656
Si4 O5 Cs3 79.65(3) . 7_656
Si4 O5 Si4 169.9(4) . 2_545
Si4 O5 Na1 95.05(19) . 3_456
Si4 O5 Na1 95.06(19) 2_545 3_456
Na1 O5 Cs3 95.15(9) 3_456 8_556
Na1 O5 Cs3 95.15(9) 3_456 7_656
U1 O6 Cs3 107.55(10) 7_656 7_656
U1 O6 Na1 100.77(13) 7_656 3_456
Si4 O6 U1 159.9(2) . 7_656
Si4 O6 Cs3 76.04(11) . 7_656
Si4 O6 Na1 98.62(16) . 3_456
Na1 O6 Cs3 94.11(8) 3_456 7_656
U1 O7 Cs3 114.24(10) . 7_656
U1 O7 Na1 97.32(12) . 5_656
Si4 O7 U1 143.92(18) . .
Si4 O7 Cs3 94.27(11) . 7_656
Si4 O7 Na1 98.63(16) . 5_656
Na1 O7 Cs3 100.63(10) 5_656 7_656
Si4 Na1 U1 114.59(5) 6_666 5_656
Si4 Na1 U1 64.55(2) 3_556 5_656
Si4 Na1 U1 61.69(2) 5_656 5_656
Si4 Na1 U1 119.16(5) 4_656 5_656
Si4 Na1 Si4 159.30(3) 4_656 5_656
Si4 Na1 Si4 57.28(4) 5_656 6_666
Si4 Na1 Si4 159.30(3) 3_556 6_666
Si4 Na1 Si4 126.24(2) 3_556 5_656
Si4 Na1 Si4 126.24(2) 4_656 6_666
Si4 Na1 Si4 59.15(4) 4_656 3_556
O4 Na1 U1 103.19(5) 2_655 5_656
O4 Na1 U1 76.79(5) . 5_656
O4 Na1 Si4 86.13(6) 2_655 3_556
O4 Na1 Si4 73.79(6) 2_655 6_666
O4 Na1 Si4 105.60(7) . 6_666
O4 Na1 Si4 94.45(7) . 3_556
O4 Na1 Si4 105.60(7) 2_655 5_656
O4 Na1 Si4 86.13(6) . 4_656
O4 Na1 Si4 73.79(6) . 5_656
O4 Na1 Si4 94.45(7) 2_655 4_656
O4 Na1 O4 179.33(14) . 2_655
O4 Na1 O5 90.33(7) 2_655 3_556
O4 Na1 O5 90.33(7) . 3_556
O4 Na1 O6 84.25(8) . 3_556
O4 Na1 O6 96.12(8) . 4_656
O4 Na1 O6 84.25(8) 2_655 4_656
O4 Na1 O6 96.12(8) 2_655 3_556
O4 Na1 O7 82.47(8) . 5_656
O4 Na1 O7 97.11(8) . 6_666
O4 Na1 O7 97.11(8) 2_655 5_656
O4 Na1 O7 82.47(8) 2_655 6_666
O5 Na1 U1 91.90(3) 3_556 5_656
O5 Na1 Si4 151.36(2) 3_556 6_666
O5 Na1 Si4 29.58(2) 3_556 3_556
O5 Na1 Si4 151.36(2) 3_556 5_656
O5 Na1 Si4 29.58(2) 3_556 4_656
O5 Na1 O7 127.86(6) 3_556 6_666
O5 Na1 O7 127.86(6) 3_556 5_656
O6 Na1 U1 35.51(6) 3_556 5_656
O6 Na1 U1 148.23(9) 4_656 5_656
O6 Na1 Si4 146.61(8) 4_656 5_656
O6 Na1 Si4 29.11(6) 3_556 3_556
O6 Na1 Si4 97.16(6) 3_556 5_656
O6 Na1 Si4 29.11(6) 4_656 4_656
O6 Na1 Si4 97.16(6) 4_656 6_666
O6 Na1 Si4 85.56(8) 3_556 4_656
O6 Na1 Si4 85.56(8) 4_656 3_556
O6 Na1 Si4 146.61(8) 3_556 6_666
O6 Na1 O5 56.86(7) 3_556 3_556
O6 Na1 O5 56.86(7) 4_656 3_556
O6 Na1 O6 113.71(14) 4_656 3_556
O6 Na1 O7 174.96(10) 3_556 6_666
O6 Na1 O7 71.03(8) 3_556 5_656
O6 Na1 O7 71.03(8) 4_656 6_666
O6 Na1 O7 174.96(10) 4_656 5_656
O7 Na1 U1 140.08(8) 6_666 5_656
O7 Na1 U1 36.14(5) 5_656 5_656
O7 Na1 Si4 78.62(7) 5_656 6_666
O7 Na1 Si4 99.36(6) 6_666 4_656
O7 Na1 Si4 28.36(6) 6_666 6_666
O7 Na1 Si4 99.36(6) 5_656 3_556
O7 Na1 Si4 28.36(6) 5_656 5_656
O7 Na1 Si4 154.81(7) 6_666 3_556
O7 Na1 Si4 78.62(7) 6_666 5_656
O7 Na1 Si4 154.81(7) 5_656 4_656
O7 Na1 O7 104.28(13) 5_656 6_666

loop_
_geom_bond_atom_site_label_1
_geom_bond_atom_site_label_2
_geom_bond_distance
_geom_bond_site_symmetry_2
U1 U2 4.00885(8) 2
U1 U2 4.00885(8) .
U1 Cs3 4.3769(2) 7_656
U1 Cs3 4.3769(2) 8_566
U1 O3 2.039(2) 2
U1 O3 2.039(2) .
U1 O6 2.194(3) 7_655
U1 O6 2.194(3) 8_565
U1 O7 2.207(3) 2
U1 O7 2.207(3) .
U1 Na1 3.71139(13) 5_666
U1 Na1 3.71139(12) 5_656
U2 U1 4.00885(7) 5_656
U2 Cs3 3.9866(2) 5_656
U2 Cs3 3.9867(2) .
U2 O2 2.214(2) .
U2 O2 2.214(2) 5_656
U2 O3 2.251(2) 5_656
U2 O3 2.251(2) .
U2 O4 1.838(2) .
U2 O4 1.838(2) 5_656
U2 Na1 4.0358(5) 5_656
U2 Na1 4.0358(5) .
Cs3 Si4 3.4942(8) 7_655
Cs3 O2 3.298(3) 8
Cs3 O2 2.895(2) 5_656
Cs3 O3 3.489(2) 8_565
Cs3 O3 3.734(2) .
Cs3 O3 3.093(2) 4_645
Cs3 O4 3.663(2) 4_645
Cs3 O4 3.087(2) 8_565
Cs3 O4 3.265(2) 5_656
Cs3 O5 3.4015(5) 7_655
Cs3 O6 3.515(3) 7_655
Cs3 O7 2.981(3) 7_655
Si4 Cs3 3.4942(8) 7_656
Si4 Cs3 3.9692(8) 5_656
Si4 Cs3 3.9987(8) 8_556
Si4 O2 1.613(2) .
Si4 O5 1.6175(9) .
Si4 O6 1.606(3) .
Si4 O7 1.615(3) .
Si4 Na1 3.362(2) 5_656
Si4 Na1 3.2643(19) 3_456
O2 Cs3 3.298(3) 8_556
O2 Cs3 2.895(2) 5_656
O3 Cs3 3.489(2) 8_566
O3 Cs3 3.093(2) 4_655
O4 Cs3 3.265(2) 5_656
O4 Cs3 3.663(2) 4_655
O4 Cs3 3.087(2) 8_566
O4 Na1 2.571(2) .
O5 Cs3 3.4015(5) 8_556
O5 Cs3 3.4015(5) 7_656
O5 Si4 1.6175(9) 2_545
O5 Na1 2.696(6) 3_456
O6 U1 2.195(3) 7_656
O6 Cs3 3.515(3) 7_656
O6 Na1 2.611(4) 3_456
O7 Cs3 2.981(3) 7_656
O7 Na1 2.716(4) 5_656
Na1 U1 3.71139(12) 5_656
Na1 Si4 3.2643(19) 4_656
Na1 Si4 3.2643(19) 3_556
Na1 Si4 3.361(2) 5_656
Na1 Si4 3.361(2) 6_666
Na1 O4 2.571(2) 2_655
Na1 O5 2.696(6) 3_556
Na1 O6 2.611(4) 4_656
Na1 O6 2.611(4) 3_556
Na1 O7 2.716(4) 6_666
Na1 O7 2.716(4) 5_656
